data_4319038
loop_
_publ_author_name
'Paraskevas Aslanidis'
'Philip J. Cox'
'Savvas Divanidis'
'Athanassios C. Tsipis'

_publ_contact_author_address
;
School of Pharmacy
The Robert Gordon University
Schoolhill
Aberdeen, AB10 1FR
Scotland
;
_publ_contact_author_email p.j.cox@rgu.ac.uk
_publ_contact_author_fax '(01224) 262555'
_publ_contact_author_name 'Philip J. Cox'
_publ_contact_author_phone '(01224) 262535'
_publ_section_title
;
 Copper(I) Halide Complexes with 1,3-Propanebis(diphenylphosphine) and
 Heterocyclic Thione Ligands: Crystal and Electronic Structures (DFT) of
 [CuCl(pymtH)(dppp)], [CuBr(pymtH)(dppp)], and [Cu(\m-I)(dppp)]2
;
_journal_name_full 'Inorganic Chemistry'
_journal_page_first 6875
_journal_page_last 6886
_journal_paper_doi 10.1021/ic025896i
_journal_volume 41
_journal_year 2002
_chemical_formula_sum 'C31 H30 Cl Cu N2 P2 S'
_chemical_formula_weight 623.56
_chemical_name_common '[CuCl(pymtH)(dppp)]'
_chemical_name_systematic
;
  ?
;
_space_group_IT_number 2
_symmetry_cell_setting triclinic
_symmetry_space_group_name_Hall '-P 1'
_symmetry_space_group_name_H-M 'P -1'
_atom_sites_solution_hydrogens geom
_atom_sites_solution_primary direct
_atom_sites_solution_secondary difmap
_audit_creation_method SHELXL-97
_cell_angle_alpha 76.5270(5)
_cell_angle_beta 85.3940(5)
_cell_angle_gamma 67.3400(6)
_cell_formula_units_Z 2
_cell_length_a 9.86140(10)
_cell_length_b 10.09070(10)
_cell_length_c 16.1331(4)
_cell_measurement_temperature 120(2)
_cell_volume 1440.61(4)
_computing_structure_refinement 'SHELXL-97 (Sheldrick, 1997)'
_diffrn_ambient_temperature 120(2)
_diffrn_measured_fraction_theta_full 0.973
_diffrn_measured_fraction_theta_max 0.973
_diffrn_radiation_monochromator graphite
_diffrn_radiation_source 'fine-focus sealed tube'
_diffrn_radiation_type MoK\a
_diffrn_radiation_wavelength 0.71073
_diffrn_reflns_av_R_equivalents 0.0470
_diffrn_reflns_av_sigmaI/netI 0.0445
_diffrn_reflns_limit_h_max 12
_diffrn_reflns_limit_h_min -12
_diffrn_reflns_limit_k_max 13
_diffrn_reflns_limit_k_min -13
_diffrn_reflns_limit_l_max 20
_diffrn_reflns_limit_l_min -20
_diffrn_reflns_number 20117
_diffrn_reflns_theta_full 27.45
_diffrn_reflns_theta_max 27.45
_diffrn_reflns_theta_min 3.02
_exptl_absorpt_coefficient_mu 1.059
_exptl_absorpt_correction_T_max 0.9015
_exptl_absorpt_correction_T_min 0.6197
_exptl_crystal_density_diffrn 1.438
_exptl_crystal_density_method 'not measured'
_exptl_crystal_F_000 644
_exptl_crystal_size_max 0.50
_exptl_crystal_size_mid 0.20
_exptl_crystal_size_min 0.10
_refine_diff_density_max 0.426
_refine_diff_density_min -0.704
_refine_diff_density_rms 0.073
_refine_ls_extinction_method none
_refine_ls_goodness_of_fit_ref 0.979
_refine_ls_hydrogen_treatment mixed
_refine_ls_matrix_type full
_refine_ls_number_parameters 346
_refine_ls_number_reflns 6402
_refine_ls_number_restraints 0
_refine_ls_restrained_S_all 0.979
_refine_ls_R_factor_all 0.0421
_refine_ls_R_factor_gt 0.0325
_refine_ls_shift/su_max 0.010
_refine_ls_shift/su_mean 0.001
_refine_ls_structure_factor_coef Fsqd
_refine_ls_weighting_details 'calc w=1/[\s^2^(Fo^2^)+(0.0496P)^2^+0.6789P] where P=(Fo^2^+2Fc^2^)/3'
_refine_ls_weighting_scheme calc
_refine_ls_wR_factor_gt 0.0834
_refine_ls_wR_factor_ref 0.0881
_reflns_number_gt 5446
_reflns_number_total 6402
_reflns_threshold_expression >2sigma(I)
_cod_data_source_file ic025896i_2.cif
_cod_data_source_block greeka
_cod_depositor_comments
;
The following automatic conversions were performed:

'_symmetry_cell_setting' value 'Triclinic' changed to 'triclinic'
according to the built-in table from CIF Core dictionary named
'cif_core.dic' version 2.4.1 from 2010-06-29.

Automatic conversion script
Id: cif_fix_values 1646 2011-03-28 12:23:43Z adriana 
;
_cod_database_code 4319038

loop_
_symmetry_equiv_pos_as_xyz
'x, y, z'
'-x, -y, -z'

loop_
_atom_site_label
_atom_site_type_symbol
_atom_site_fract_x
_atom_site_fract_y
_atom_site_fract_z
_atom_site_U_iso_or_equiv
_atom_site_adp_type
_atom_site_occupancy
_atom_site_symmetry_multiplicity
_atom_site_calc_flag
_atom_site_refinement_flags
_atom_site_disorder_assembly
_atom_site_disorder_group
Cu1 Cu 0.84658(2) 0.59820(2) 0.730170(14) 0.01309(8) Uani 1 1 d . . .
Cl1 Cl 0.78133(5) 0.61596(5) 0.58626(3) 0.01602(11) Uani 1 1 d . . .
S1 S 1.08214(5) 0.58450(5) 0.74129(3) 0.01525(11) Uani 1 1 d . . .
P1 P 0.64473(5) 0.76698(5) 0.77614(3) 0.01170(11) Uani 1 1 d . . .
P2 P 0.80888(5) 0.38952(5) 0.79335(3) 0.01173(11) Uani 1 1 d . . .
N1 N 1.29836(17) 0.61313(18) 0.63977(11) 0.0168(3) Uani 1 1 d . . .
N2 N 1.08308(18) 0.64631(18) 0.57090(10) 0.0158(3) Uani 1 1 d . . .
H1 H 0.998(3) 0.641(2) 0.5773(14) 0.019 Uiso 1 1 d . . .
C1 C 1.1594(2) 0.61635(19) 0.64481(12) 0.0133(4) Uani 1 1 d . . .
C2 C 1.3532(2) 0.6437(2) 0.56294(13) 0.0199(4) Uani 1 1 d . . .
H2 H 1.4505 0.6419 0.5597 0.024 Uiso 1 1 calc R . .
C3 C 1.2769(2) 0.6783(2) 0.48678(13) 0.0235(4) Uani 1 1 d . . .
H3 H 1.3190 0.7018 0.4330 0.028 Uiso 1 1 calc R . .
C4 C 1.1386(2) 0.6768(2) 0.49345(13) 0.0204(4) Uani 1 1 d . . .
H4 H 1.0823 0.6971 0.4437 0.025 Uiso 1 1 calc R . .
C5 C 0.9070(2) 0.2271(2) 0.74945(11) 0.0137(4) Uani 1 1 d . . .
C6 C 1.0541(2) 0.1996(2) 0.72876(13) 0.0191(4) Uani 1 1 d . . .
H6 H 1.0980 0.2636 0.7386 0.023 Uiso 1 1 calc R . .
C7 C 1.1374(2) 0.0794(2) 0.69384(14) 0.0235(5) Uani 1 1 d . . .
H7 H 1.2375 0.0616 0.6802 0.028 Uiso 1 1 calc R . .
C8 C 1.0745(2) -0.0145(2) 0.67893(14) 0.0234(4) Uani 1 1 d . . .
H8 H 1.1313 -0.0966 0.6552 0.028 Uiso 1 1 calc R . .
C9 C 0.9280(2) 0.0121(2) 0.69882(13) 0.0205(4) Uani 1 1 d . . .
H9 H 0.8845 -0.0518 0.6884 0.025 Uiso 1 1 calc R . .
C10 C 0.8449(2) 0.1315(2) 0.73384(12) 0.0175(4) Uani 1 1 d . . .
H10 H 0.7449 0.1486 0.7474 0.021 Uiso 1 1 calc R . .
C11 C 0.8318(2) 0.3213(2) 0.90898(12) 0.0136(4) Uani 1 1 d . . .
C12 C 0.8291(2) 0.1851(2) 0.95176(12) 0.0163(4) Uani 1 1 d . . .
H12 H 0.8212 0.1196 0.9203 0.020 Uiso 1 1 calc R . .
C13 C 0.8378(2) 0.1449(2) 1.04010(13) 0.0191(4) Uani 1 1 d . . .
H13 H 0.8384 0.0511 1.0687 0.023 Uiso 1 1 calc R . .
C14 C 0.8457(2) 0.2415(2) 1.08701(13) 0.0199(4) Uani 1 1 d . . .
H14 H 0.8493 0.2146 1.1475 0.024 Uiso 1 1 calc R . .
C15 C 0.8484(2) 0.3767(2) 1.04521(13) 0.0207(4) Uani 1 1 d . . .
H15 H 0.8533 0.4430 1.0770 0.025 Uiso 1 1 calc R . .
C16 C 0.8437(2) 0.4157(2) 0.95650(13) 0.0182(4) Uani 1 1 d . . .
H16 H 0.8487 0.5074 0.9280 0.022 Uiso 1 1 calc R . .
C17 C 0.6129(2) 0.4272(2) 0.77919(12) 0.0145(4) Uani 1 1 d . . .
H17A H 0.5899 0.4541 0.7174 0.017 Uiso 1 1 calc R . .
H17B H 0.5947 0.3361 0.8039 0.017 Uiso 1 1 calc R . .
C18 C 0.5086(2) 0.5513(2) 0.82082(12) 0.0153(4) Uani 1 1 d . . .
H18A H 0.5453 0.5342 0.8792 0.018 Uiso 1 1 calc R . .
H18B H 0.4108 0.5442 0.8261 0.018 Uiso 1 1 calc R . .
C19 C 0.4889(2) 0.7089(2) 0.77423(12) 0.0152(4) Uani 1 1 d . . .
H19A H 0.4028 0.7775 0.7989 0.018 Uiso 1 1 calc R . .
H19B H 0.4645 0.7211 0.7139 0.018 Uiso 1 1 calc R . .
C20 C 0.6531(2) 0.78845(19) 0.88436(12) 0.0136(4) Uani 1 1 d . . .
C21 C 0.5491(2) 0.7780(2) 0.94694(13) 0.0185(4) Uani 1 1 d . . .
H21 H 0.4643 0.7643 0.9332 0.022 Uiso 1 1 calc R . .
C22 C 0.5692(2) 0.7875(2) 1.02936(13) 0.0231(4) Uani 1 1 d . . .
H22 H 0.4982 0.7799 1.0717 0.028 Uiso 1 1 calc R . .
C23 C 0.6929(2) 0.8083(2) 1.05028(13) 0.0210(4) Uani 1 1 d . . .
H23 H 0.7071 0.8133 1.1068 0.025 Uiso 1 1 calc R . .
C24 C 0.7949(2) 0.8216(2) 0.98801(12) 0.0175(4) Uani 1 1 d . . .
H24 H 0.8784 0.8378 1.0016 0.021 Uiso 1 1 calc R . .
C25 C 0.7756(2) 0.8113(2) 0.90593(12) 0.0148(4) Uani 1 1 d . . .
H25 H 0.8466 0.8198 0.8638 0.018 Uiso 1 1 calc R . .
C26 C 0.56075(19) 0.9582(2) 0.71644(12) 0.0135(4) Uani 1 1 d . . .
C27 C 0.4920(2) 1.0768(2) 0.75558(12) 0.0152(4) Uani 1 1 d . . .
H27 H 0.4939 1.0612 0.8159 0.018 Uiso 1 1 calc R . .
C28 C 0.4203(2) 1.2182(2) 0.70647(13) 0.0168(4) Uani 1 1 d . . .
H28 H 0.3754 1.2988 0.7334 0.020 Uiso 1 1 calc R . .
C29 C 0.4146(2) 1.2410(2) 0.61889(13) 0.0190(4) Uani 1 1 d . . .
H29 H 0.3632 1.3367 0.5857 0.023 Uiso 1 1 calc R . .
C30 C 0.4845(2) 1.1235(2) 0.57902(13) 0.0209(4) Uani 1 1 d . . .
H30 H 0.4809 1.1394 0.5187 0.025 Uiso 1 1 calc R . .
C31 C 0.5593(2) 0.9832(2) 0.62767(13) 0.0185(4) Uani 1 1 d . . .
H31 H 0.6097 0.9041 0.6003 0.022 Uiso 1 1 calc R . .

loop_
_atom_site_aniso_label
_atom_site_aniso_U_11
_atom_site_aniso_U_22
_atom_site_aniso_U_33
_atom_site_aniso_U_23
_atom_site_aniso_U_13
_atom_site_aniso_U_12
Cu1 0.01252(12) 0.01372(13) 0.01337(13) -0.00323(9) -0.00015(9) -0.00511(10)
Cl1 0.0146(2) 0.0208(2) 0.0130(2) -0.00494(17) -0.00346(17) -0.00560(18)
S1 0.0142(2) 0.0211(2) 0.0121(2) -0.00370(18) -0.00125(17) -0.00816(19)
P1 0.0106(2) 0.0127(2) 0.0116(2) -0.00306(17) -0.00152(17) -0.00366(18)
P2 0.0114(2) 0.0121(2) 0.0120(2) -0.00238(17) -0.00177(17) -0.00462(18)
N1 0.0143(8) 0.0177(8) 0.0192(9) -0.0043(6) -0.0002(6) -0.0068(7)
N2 0.0146(8) 0.0191(8) 0.0146(8) -0.0035(6) -0.0019(6) -0.0071(7)
C1 0.0147(9) 0.0105(9) 0.0146(9) -0.0041(7) -0.0024(7) -0.0035(7)
C2 0.0178(10) 0.0201(10) 0.0230(11) -0.0059(8) 0.0028(8) -0.0082(8)
C3 0.0261(11) 0.0304(12) 0.0166(10) -0.0035(8) 0.0038(8) -0.0152(9)
C4 0.0243(10) 0.0239(11) 0.0135(10) -0.0019(8) -0.0032(8) -0.0102(9)
C5 0.0151(9) 0.0131(9) 0.0117(9) -0.0019(7) -0.0013(7) -0.0042(7)
C6 0.0169(9) 0.0165(10) 0.0273(11) -0.0068(8) -0.0032(8) -0.0083(8)
C7 0.0135(9) 0.0198(11) 0.0363(13) -0.0102(9) 0.0035(9) -0.0037(8)
C8 0.0236(11) 0.0151(10) 0.0323(12) -0.0107(8) 0.0030(9) -0.0054(9)
C9 0.0217(10) 0.0191(10) 0.0252(11) -0.0074(8) -0.0002(8) -0.0109(9)
C10 0.0162(9) 0.0194(10) 0.0193(10) -0.0046(8) 0.0010(8) -0.0093(8)
C11 0.0113(8) 0.0143(9) 0.0135(9) -0.0022(7) -0.0031(7) -0.0028(7)
C12 0.0142(9) 0.0199(10) 0.0165(10) -0.0044(7) -0.0013(7) -0.0077(8)
C13 0.0163(9) 0.0230(10) 0.0173(10) 0.0002(8) -0.0007(8) -0.0092(8)
C14 0.0127(9) 0.0298(11) 0.0130(10) -0.0048(8) -0.0007(7) -0.0031(8)
C15 0.0186(10) 0.0229(11) 0.0183(10) -0.0086(8) -0.0039(8) -0.0025(8)
C16 0.0186(9) 0.0138(9) 0.0197(10) -0.0032(7) -0.0070(8) -0.0022(8)
C17 0.0139(9) 0.0145(9) 0.0153(9) -0.0027(7) -0.0021(7) -0.0056(7)
C18 0.0123(9) 0.0163(9) 0.0178(10) -0.0041(7) 0.0002(7) -0.0059(7)
C19 0.0118(9) 0.0162(9) 0.0181(10) -0.0039(7) -0.0033(7) -0.0050(7)
C20 0.0137(9) 0.0112(9) 0.0136(9) -0.0018(7) -0.0024(7) -0.0023(7)
C21 0.0146(9) 0.0218(10) 0.0208(10) -0.0064(8) 0.0010(8) -0.0080(8)
C22 0.0220(10) 0.0319(12) 0.0175(10) -0.0087(9) 0.0069(8) -0.0118(9)
C23 0.0214(10) 0.0273(11) 0.0132(10) -0.0082(8) -0.0001(8) -0.0059(9)
C24 0.0145(9) 0.0184(10) 0.0198(10) -0.0061(8) -0.0040(8) -0.0046(8)
C25 0.0132(9) 0.0157(9) 0.0146(9) -0.0024(7) 0.0000(7) -0.0052(7)
C26 0.0103(8) 0.0156(9) 0.0156(9) -0.0027(7) -0.0033(7) -0.0057(7)
C27 0.0133(9) 0.0181(10) 0.0150(9) -0.0043(7) -0.0006(7) -0.0061(8)
C28 0.0132(9) 0.0148(9) 0.0236(11) -0.0059(8) -0.0021(8) -0.0052(8)
C29 0.0194(10) 0.0143(10) 0.0228(11) 0.0006(8) -0.0068(8) -0.0071(8)
C30 0.0278(11) 0.0202(10) 0.0149(10) -0.0037(8) -0.0030(8) -0.0087(9)
C31 0.0228(10) 0.0166(10) 0.0172(10) -0.0059(8) -0.0013(8) -0.0069(8)

loop_
_atom_type_symbol
_atom_type_description
_atom_type_scat_dispersion_real
_atom_type_scat_dispersion_imag
_atom_type_scat_source
C C 0.0033 0.0016 'International Tables Vol C Tables 4.2.6.8 and 6.1.1.4'
H H 0.0000 0.0000 'International Tables Vol C Tables 4.2.6.8 and 6.1.1.4'
N N 0.0061 0.0033 'International Tables Vol C Tables 4.2.6.8 and 6.1.1.4'
P P 0.1023 0.0942 'International Tables Vol C Tables 4.2.6.8 and 6.1.1.4'
S S 0.1246 0.1234 'International Tables Vol C Tables 4.2.6.8 and 6.1.1.4'
Cl Cl 0.1484 0.1585 'International Tables Vol C Tables 4.2.6.8 and 6.1.1.4'
Cu Cu 0.3201 1.2651 'International Tables Vol C Tables 4.2.6.8 and 6.1.1.4'

loop_
_geom_angle_atom_site_label_1
_geom_angle_atom_site_label_2
_geom_angle_atom_site_label_3
_geom_angle
_geom_angle_site_symmetry_1
_geom_angle_site_symmetry_3
_geom_angle_publ_flag
P1 Cu1 P2 99.649(19) . . ?
P1 Cu1 S1 124.393(19) . . ?
P2 Cu1 S1 114.891(19) . . ?
P1 Cu1 Cl1 103.256(18) . . ?
P2 Cu1 Cl1 98.526(18) . . ?
S1 Cu1 Cl1 112.387(18) . . ?
C1 S1 Cu1 112.35(6) . . ?
C20 P1 C26 102.55(8) . . ?
C20 P1 C19 105.68(9) . . ?
C26 P1 C19 99.25(8) . . ?
C20 P1 Cu1 116.50(6) . . ?
C26 P1 Cu1 122.75(6) . . ?
C19 P1 Cu1 107.75(6) . . ?
C5 P2 C11 104.55(8) . . ?
C5 P2 C17 104.68(9) . . ?
C11 P2 C17 101.46(8) . . ?
C5 P2 Cu1 116.94(6) . . ?
C11 P2 Cu1 119.81(6) . . ?
C17 P2 Cu1 107.37(6) . . ?
C2 N1 C1 118.25(17) . . ?
C4 N2 C1 122.79(17) . . ?
N1 C1 N2 118.91(17) . . ?
N1 C1 S1 120.06(14) . . ?
N2 C1 S1 121.03(14) . . ?
N1 C2 C3 124.09(19) . . ?
C4 C3 C2 116.56(19) . . ?
N2 C4 C3 119.35(19) . . ?
C6 C5 C10 118.46(17) . . ?
C6 C5 P2 116.57(14) . . ?
C10 C5 P2 124.96(15) . . ?
C5 C6 C7 120.69(18) . . ?
C8 C7 C6 120.18(19) . . ?
C7 C8 C9 119.69(19) . . ?
C10 C9 C8 120.29(18) . . ?
C9 C10 C5 120.69(18) . . ?
C16 C11 C12 118.93(17) . . ?
C16 C11 P2 117.34(14) . . ?
C12 C11 P2 123.62(14) . . ?
C13 C12 C11 120.27(18) . . ?
C12 C13 C14 120.35(18) . . ?
C15 C14 C13 119.79(18) . . ?
C14 C15 C16 120.01(18) . . ?
C15 C16 C11 120.61(18) . . ?
C18 C17 P2 113.61(13) . . ?
C17 C18 C19 116.20(16) . . ?
C18 C19 P1 117.79(13) . . ?
C21 C20 C25 118.69(17) . . ?
C21 C20 P1 124.45(14) . . ?
C25 C20 P1 116.82(14) . . ?
C22 C21 C20 120.33(18) . . ?
C21 C22 C23 120.38(19) . . ?
C24 C23 C22 119.54(18) . . ?
C25 C24 C23 120.20(18) . . ?
C24 C25 C20 120.85(18) . . ?
C31 C26 C27 119.18(17) . . ?
C31 C26 P1 117.53(14) . . ?
C27 C26 P1 123.19(14) . . ?
C28 C27 C26 120.33(18) . . ?
C29 C28 C27 120.07(18) . . ?
C28 C29 C30 120.07(18) . . ?
C31 C30 C29 119.96(19) . . ?
C30 C31 C26 120.32(18) . . ?

loop_
_geom_bond_atom_site_label_1
_geom_bond_atom_site_label_2
_geom_bond_distance
_geom_bond_site_symmetry_2
_geom_bond_publ_flag
Cu1 P1 2.2698(5) . ?
Cu1 P2 2.2701(5) . ?
Cu1 S1 2.2924(5) . ?
Cu1 Cl1 2.4071(5) . ?
S1 C1 1.6946(19) . ?
P1 C20 1.8208(19) . ?
P1 C26 1.8348(19) . ?
P1 C19 1.8487(18) . ?
P2 C5 1.8253(19) . ?
P2 C11 1.8314(19) . ?
P2 C17 1.8432(19) . ?
N1 C2 1.329(3) . ?
N1 C1 1.355(2) . ?
N2 C4 1.340(3) . ?
N2 C1 1.371(2) . ?
C2 C3 1.394(3) . ?
C3 C4 1.365(3) . ?
C5 C6 1.397(3) . ?
C5 C10 1.401(3) . ?
C6 C7 1.393(3) . ?
C7 C8 1.387(3) . ?
C8 C9 1.389(3) . ?
C9 C10 1.387(3) . ?
C11 C16 1.397(3) . ?
C11 C12 1.396(3) . ?
C12 C13 1.388(3) . ?
C13 C14 1.393(3) . ?
C14 C15 1.383(3) . ?
C15 C16 1.393(3) . ?
C17 C18 1.538(3) . ?
C18 C19 1.536(3) . ?
C20 C21 1.396(3) . ?
C20 C25 1.398(3) . ?
C21 C22 1.390(3) . ?
C22 C23 1.393(3) . ?
C23 C24 1.385(3) . ?
C24 C25 1.386(3) . ?
C26 C31 1.395(3) . ?
C26 C27 1.396(3) . ?
C27 C28 1.396(3) . ?
C28 C29 1.380(3) . ?
C29 C30 1.396(3) . ?
C30 C31 1.391(3) . ?

loop_
_geom_torsion_atom_site_label_1
_geom_torsion_atom_site_label_2
_geom_torsion_atom_site_label_3
_geom_torsion_atom_site_label_4
_geom_torsion
_geom_torsion_site_symmetry_1
_geom_torsion_site_symmetry_2
_geom_torsion_site_symmetry_3
_geom_torsion_site_symmetry_4
_geom_torsion_publ_flag
P1 Cu1 S1 C1 -116.54(7) . . . . ?
P2 Cu1 S1 C1 120.67(7) . . . . ?
Cl1 Cu1 S1 C1 9.09(7) . . . . ?
P2 Cu1 P1 C20 79.67(7) . . . . ?
S1 Cu1 P1 C20 -49.65(7) . . . . ?
Cl1 Cu1 P1 C20 -179.11(7) . . . . ?
P2 Cu1 P1 C26 -152.79(7) . . . . ?
S1 Cu1 P1 C26 77.89(7) . . . . ?
Cl1 Cu1 P1 C26 -51.57(7) . . . . ?
P2 Cu1 P1 C19 -38.79(7) . . . . ?
S1 Cu1 P1 C19 -168.12(7) . . . . ?
Cl1 Cu1 P1 C19 62.42(7) . . . . ?
P1 Cu1 P2 C5 160.33(7) . . . . ?
S1 Cu1 P2 C5 -64.39(7) . . . . ?
Cl1 Cu1 P2 C5 55.22(7) . . . . ?
P1 Cu1 P2 C11 -71.64(7) . . . . ?
S1 Cu1 P2 C11 63.63(7) . . . . ?
Cl1 Cu1 P2 C11 -176.76(7) . . . . ?
P1 Cu1 P2 C17 43.14(7) . . . . ?
S1 Cu1 P2 C17 178.42(6) . . . . ?
Cl1 Cu1 P2 C17 -61.97(7) . . . . ?
C2 N1 C1 N2 2.0(3) . . . . ?
C2 N1 C1 S1 -177.70(14) . . . . ?
C4 N2 C1 N1 -1.9(3) . . . . ?
C4 N2 C1 S1 177.77(15) . . . . ?
Cu1 S1 C1 N1 179.70(12) . . . . ?
Cu1 S1 C1 N2 0.00(17) . . . . ?
C1 N1 C2 C3 -0.4(3) . . . . ?
N1 C2 C3 C4 -1.4(3) . . . . ?
C1 N2 C4 C3 0.1(3) . . . . ?
C2 C3 C4 N2 1.5(3) . . . . ?
C11 P2 C5 C6 -92.10(16) . . . . ?
C17 P2 C5 C6 161.62(15) . . . . ?
Cu1 P2 C5 C6 42.98(16) . . . . ?
C11 P2 C5 C10 89.19(18) . . . . ?
C17 P2 C5 C10 -17.09(19) . . . . ?
Cu1 P2 C5 C10 -135.73(15) . . . . ?
C10 C5 C6 C7 -0.3(3) . . . . ?
P2 C5 C6 C7 -179.14(16) . . . . ?
C5 C6 C7 C8 0.2(3) . . . . ?
C6 C7 C8 C9 0.1(3) . . . . ?
C7 C8 C9 C10 -0.3(3) . . . . ?
C8 C9 C10 C5 0.2(3) . . . . ?
C6 C5 C10 C9 0.1(3) . . . . ?
P2 C5 C10 C9 178.84(15) . . . . ?
C5 P2 C11 C16 145.80(15) . . . . ?
C17 P2 C11 C16 -105.56(16) . . . . ?
Cu1 P2 C11 C16 12.30(17) . . . . ?
C5 P2 C11 C12 -38.18(18) . . . . ?
C17 P2 C11 C12 70.47(17) . . . . ?
Cu1 P2 C11 C12 -171.67(13) . . . . ?
C16 C11 C12 C13 0.1(3) . . . . ?
P2 C11 C12 C13 -175.85(15) . . . . ?
C11 C12 C13 C14 1.6(3) . . . . ?
C12 C13 C14 C15 -1.5(3) . . . . ?
C13 C14 C15 C16 -0.3(3) . . . . ?
C14 C15 C16 C11 2.0(3) . . . . ?
C12 C11 C16 C15 -1.9(3) . . . . ?
P2 C11 C16 C15 174.32(15) . . . . ?
C5 P2 C17 C18 173.80(13) . . . . ?
C11 P2 C17 C18 65.26(14) . . . . ?
Cu1 P2 C17 C18 -61.25(14) . . . . ?
P2 C17 C18 C19 75.26(18) . . . . ?
C17 C18 C19 P1 -71.36(19) . . . . ?
C20 P1 C19 C18 -72.27(16) . . . . ?
C26 P1 C19 C18 -178.19(14) . . . . ?
Cu1 P1 C19 C18 52.93(15) . . . . ?
C26 P1 C20 C21 96.99(17) . . . . ?
C19 P1 C20 C21 -6.51(18) . . . . ?
Cu1 P1 C20 C21 -126.10(15) . . . . ?
C26 P1 C20 C25 -85.57(15) . . . . ?
C19 P1 C20 C25 170.92(14) . . . . ?
Cu1 P1 C20 C25 51.33(15) . . . . ?
C25 C20 C21 C22 -1.1(3) . . . . ?
P1 C20 C21 C22 176.26(16) . . . . ?
C20 C21 C22 C23 0.3(3) . . . . ?
C21 C22 C23 C24 1.0(3) . . . . ?
C22 C23 C24 C25 -1.3(3) . . . . ?
C23 C24 C25 C20 0.4(3) . . . . ?
C21 C20 C25 C24 0.8(3) . . . . ?
P1 C20 C25 C24 -176.81(15) . . . . ?
C20 P1 C26 C31 170.03(15) . . . . ?
C19 P1 C26 C31 -81.50(16) . . . . ?
Cu1 P1 C26 C31 36.67(17) . . . . ?
C20 P1 C26 C27 -13.69(17) . . . . ?
C19 P1 C26 C27 94.78(16) . . . . ?
Cu1 P1 C26 C27 -147.05(13) . . . . ?
C31 C26 C27 C28 1.2(3) . . . . ?
P1 C26 C27 C28 -175.04(14) . . . . ?
C26 C27 C28 C29 1.3(3) . . . . ?
C27 C28 C29 C30 -2.0(3) . . . . ?
C28 C29 C30 C31 0.3(3) . . . . ?
C29 C30 C31 C26 2.2(3) . . . . ?
C27 C26 C31 C30 -2.9(3) . . . . ?
P1 C26 C31 C30 173.53(15) . . . . ?
